data_4029788
loop_
_publ_author_name
'Long, Sihui'
'Muthusamy, Venkatraj'
'Willis, Peter G.'
'Parkin, Sean'
'Cammers, Arthur'

_publ_section_title
;
 Inversion symmetry and local vs. dispersive interactions in the
 nucleation of hydrogen bonded cyclic n-mer and tape of
 imidazolecarboxamidines.
;
_journal_name_full 'Beilstein journal of organic chemistry'
_journal_page_first 23
_journal_paper_doi 10.3762/bjoc.4.23
_journal_volume 4
_journal_year 2008
_chemical_formula_sum 'C20 H22 N4 O'
_chemical_formula_weight 334.42
_chemical_name_systematic
; 
 ? 
;
_space_group_IT_number 14
_symmetry_space_group_name_Hall '-P 2yn'
_symmetry_space_group_name_H-M 'P 1 21/n 1'
_atom_sites_solution_hydrogens geom
_atom_sites_solution_primary direct
_atom_sites_solution_secondary difmap
_audit_creation_method SHELXL-97
_cell_angle_alpha 90.00
_cell_angle_beta 93.12(3)
_cell_angle_gamma 90.00
_cell_formula_units_Z 4
_cell_length_a 5.7170(11)
_cell_length_b 13.990(3)
_cell_length_c 22.318(5)
_cell_measurement_temperature 90(2)
_cell_volume 1782.4(7)
_computing_structure_refinement 'SHELXL-97 (Sheldrick, 1997)'
_computing_structure_solution 'SHELXS-97 (Sheldrick, 1990)'
_diffrn_ambient_temperature 90(2)
_diffrn_measured_fraction_theta_full 0.999
_diffrn_measured_fraction_theta_max 0.999
_diffrn_radiation_monochromator graphite
_diffrn_radiation_source 'fine-focus sealed tube'
_diffrn_radiation_type MoK\a
_diffrn_radiation_wavelength 0.71073
_diffrn_reflns_av_R_equivalents 0.0483
_diffrn_reflns_av_sigmaI/netI 0.0408
_diffrn_reflns_limit_h_max 6
_diffrn_reflns_limit_h_min -6
_diffrn_reflns_limit_k_max 16
_diffrn_reflns_limit_k_min -16
_diffrn_reflns_limit_l_max 26
_diffrn_reflns_limit_l_min -26
_diffrn_reflns_number 11760
_diffrn_reflns_theta_full 24.99
_diffrn_reflns_theta_max 24.99
_diffrn_reflns_theta_min 1.72
_exptl_absorpt_coefficient_mu 0.080
_exptl_absorpt_correction_T_max 0.9765
_exptl_absorpt_correction_T_min 0.9765
_exptl_crystal_density_diffrn 1.246
_exptl_crystal_density_method 'not measured'
_exptl_crystal_F_000 712
_exptl_crystal_size_max 0.30
_exptl_crystal_size_mid 0.30
_exptl_crystal_size_min 0.30
_refine_diff_density_max 0.634
_refine_diff_density_min -0.296
_refine_diff_density_rms 0.059
_refine_ls_extinction_method none
_refine_ls_goodness_of_fit_ref 1.038
_refine_ls_hydrogen_treatment mixed
_refine_ls_matrix_type full
_refine_ls_number_parameters 259
_refine_ls_number_reflns 3138
_refine_ls_number_restraints 81
_refine_ls_restrained_S_all 1.039
_refine_ls_R_factor_all 0.0780
_refine_ls_R_factor_gt 0.0538
_refine_ls_shift/su_max 0.003
_refine_ls_shift/su_mean 0.000
_refine_ls_structure_factor_coef Fsqd
_refine_ls_weighting_details 'calc w=1/[\s^2^(Fo^2^)+(0.0877P)^2^+1.1648P] where P=(Fo^2^+2Fc^2^)/3'
_refine_ls_weighting_scheme calc
_refine_ls_wR_factor_gt 0.1456
_refine_ls_wR_factor_ref 0.1613
_reflns_number_gt 2298
_reflns_number_total 3138
_reflns_threshold_expression >2sigma(I)
_cod_data_source_file 9b1_Ci.cif
_cod_data_source_block k04123
_cod_original_cell_volume 1782.4(6)
_cod_database_code 4029788

loop_
_symmetry_equiv_pos_as_xyz
'x, y, z'
'-x+1/2, y+1/2, -z+1/2'
'-x, -y, -z'
'x-1/2, -y-1/2, z-1/2'

loop_
_atom_site_label
_atom_site_type_symbol
_atom_site_fract_x
_atom_site_fract_y
_atom_site_fract_z
_atom_site_U_iso_or_equiv
_atom_site_adp_type
_atom_site_occupancy
_atom_site_symmetry_multiplicity
_atom_site_calc_flag
_atom_site_refinement_flags
_atom_site_disorder_assembly
_atom_site_disorder_group
C1 C 0.5221(4) 0.43424(16) 0.05559(10) 0.0207(5) Uani 1 1 d . . .
H1 H 0.6170 0.4825 0.0745 0.025 Uiso 1 1 calc R . .
C2 C 0.4040(4) 0.31753(17) -0.00018(10) 0.0237(5) Uani 1 1 d . . .
H2 H 0.4032 0.2672 -0.0288 0.028 Uiso 1 1 calc R . .
C3 C 0.2167(4) 0.34429(16) 0.03024(10) 0.0238(5) Uani 1 1 d . . .
H3 H 0.0643 0.3170 0.0275 0.029 Uiso 1 1 calc R . .
C4 C 0.0661(4) 0.33759(16) 0.16138(10) 0.0199(5) Uani 1 1 d . . .
C5 C 0.2750(4) 0.31009(17) 0.19113(10) 0.0245(5) Uani 1 1 d . . .
H5 H 0.3980 0.3553 0.1973 0.029 Uiso 1 1 calc R . .
C6 C 0.3059(4) 0.21714(17) 0.21196(10) 0.0263(6) Uani 1 1 d . . .
H6 H 0.4497 0.2000 0.2325 0.032 Uiso 1 1 calc R . .
C7 C 0.1314(4) 0.14867(16) 0.20348(10) 0.0236(5) Uani 1 1 d . . .
C8 C -0.0764(4) 0.17719(17) 0.17346(11) 0.0277(6) Uani 1 1 d . . .
H8 H -0.1983 0.1317 0.1667 0.033 Uiso 1 1 calc R . .
C9 C -0.1110(4) 0.27011(17) 0.15315(11) 0.0262(6) Uani 1 1 d . . .
H9 H -0.2563 0.2877 0.1335 0.031 Uiso 1 1 calc R . .
C10 C 0.1627(4) 0.04866(17) 0.22744(12) 0.0316(6) Uani 1 1 d . . .
H10A H 0.3194 0.0422 0.2471 0.047 Uiso 1 1 calc R . .
H10B H 0.1448 0.0029 0.1943 0.047 Uiso 1 1 calc R . .
H10C H 0.0443 0.0358 0.2566 0.047 Uiso 1 1 calc R . .
C11 C 0.0176(4) 0.64189(15) 0.11658(9) 0.0194(5) Uani 1 1 d . . .
C12 C -0.1748(4) 0.62772(16) 0.15152(10) 0.0218(5) Uani 1 1 d . . .
H12 H -0.2199 0.5649 0.1622 0.026 Uiso 1 1 calc R . .
C13 C -0.2995(4) 0.70624(16) 0.17053(10) 0.0234(5) Uani 1 1 d . . .
H13 H -0.4316 0.6958 0.1937 0.028 Uiso 1 1 calc R . .
C14 C -0.2384(4) 0.79923(16) 0.15686(10) 0.0239(5) Uani 1 1 d . . .
C15 C -0.0441(4) 0.81186(17) 0.12284(11) 0.0260(6) Uani 1 1 d . . .
H15 H 0.0030 0.8749 0.1132 0.031 Uiso 1 1 calc R . .
C16 C 0.0819(4) 0.73525(16) 0.10278(10) 0.0243(5) Uani 1 1 d . . .
H16 H 0.2134 0.7461 0.0794 0.029 Uiso 1 1 calc R . .
C17 C -0.3774(4) 0.88250(17) 0.17877(12) 0.0330(6) Uani 1 1 d . . .
H17A H -0.5449 0.8674 0.1747 0.049 Uiso 1 1 calc R . .
H17B H -0.3458 0.9393 0.1548 0.049 Uiso 1 1 calc R . .
H17C H -0.3320 0.8950 0.2210 0.049 Uiso 1 1 calc R . .
C18 C 0.1454(3) 0.47274(16) 0.10461(9) 0.0182(5) Uani 1 1 d . . .
N1 N 0.2935(3) 0.41978(13) 0.06621(8) 0.0183(4) Uani 1 1 d . . .
N2 N 0.5965(3) 0.37319(13) 0.01584(8) 0.0215(5) Uani 1 1 d . . .
N3 N 0.0252(3) 0.43395(13) 0.14426(8) 0.0211(4) Uani 1 1 d . . .
N4 N 0.1455(3) 0.56722(14) 0.09085(9) 0.0212(5) Uani 1 1 d . . .
H4 H 0.220(4) 0.5826(18) 0.0625(12) 0.025 Uiso 1 1 d . . .
C1S C 0.251(3) 1.0743(11) 0.0399(11) 0.081(5) Uani 0.442(4) 1 d PDU A -1
H1S1 H 0.2577 1.1256 0.0102 0.122 Uiso 0.442(4) 1 calc PR A -1
H1S2 H 0.3268 1.0955 0.0780 0.122 Uiso 0.442(4) 1 calc PR A -1
H1S3 H 0.0867 1.0584 0.0459 0.122 Uiso 0.442(4) 1 calc PR A -1
O1S O 0.3851(11) 0.9070(4) 0.0373(3) 0.0744(18) Uani 0.442(4) 1 d PDU A -1
O2S O 0.4640(18) 0.9993(8) -0.0318(4) 0.114(3) Uani 0.442(4) 1 d PDU A -1
C2S C 0.379(3) 0.9843(7) 0.0171(6) 0.098(4) Uani 0.442(4) 1 d PDU A -1
C3S C 0.5879(17) 0.9216(6) -0.0620(3) 0.058(2) Uani 0.442(4) 1 d PDU A -1
H3S1 H 0.5794 0.9320 -0.1060 0.070 Uiso 0.442(4) 1 calc PR A -1
H3S2 H 0.5145 0.8592 -0.0537 0.070 Uiso 0.442(4) 1 calc PR A -1
C4S C 0.844(3) 0.9221(18) -0.0378(11) 0.100(7) Uani 0.442(4) 1 d PDU A -1
H4S1 H 0.9276 0.8690 -0.0555 0.149 Uiso 0.442(4) 1 calc PR A -1
H4S2 H 0.8496 0.9149 0.0060 0.149 Uiso 0.442(4) 1 calc PR A -1
H4S3 H 0.9171 0.9827 -0.0482 0.149 Uiso 0.442(4) 1 calc PR A -1

loop_
_atom_site_aniso_label
_atom_site_aniso_U_11
_atom_site_aniso_U_22
_atom_site_aniso_U_33
_atom_site_aniso_U_23
_atom_site_aniso_U_13
_atom_site_aniso_U_12
C1 0.0165(11) 0.0209(12) 0.0245(12) -0.0011(9) 0.0003(9) 0.0014(9)
C2 0.0244(13) 0.0249(12) 0.0222(12) -0.0053(10) 0.0039(10) -0.0019(10)
C3 0.0200(12) 0.0259(13) 0.0256(13) -0.0050(10) 0.0022(10) -0.0046(10)
C4 0.0221(12) 0.0211(12) 0.0170(11) 0.0003(9) 0.0059(9) 0.0036(9)
C5 0.0209(12) 0.0253(13) 0.0271(13) -0.0022(10) 0.0004(10) -0.0018(10)
C6 0.0227(13) 0.0294(13) 0.0265(13) -0.0002(10) -0.0009(10) 0.0063(10)
C7 0.0272(13) 0.0232(13) 0.0207(12) 0.0005(10) 0.0044(10) 0.0052(10)
C8 0.0245(13) 0.0279(13) 0.0307(14) 0.0025(11) 0.0011(10) -0.0041(10)
C9 0.0198(12) 0.0284(14) 0.0303(13) 0.0043(11) -0.0004(10) 0.0013(10)
C10 0.0346(14) 0.0254(14) 0.0349(15) 0.0018(11) 0.0028(11) 0.0070(11)
C11 0.0187(11) 0.0215(12) 0.0178(11) -0.0016(9) 0.0001(9) 0.0025(9)
C12 0.0218(12) 0.0237(12) 0.0198(12) 0.0002(9) 0.0012(9) -0.0004(9)
C13 0.0203(12) 0.0292(13) 0.0212(12) -0.0015(10) 0.0051(9) 0.0025(10)
C14 0.0249(13) 0.0248(13) 0.0219(12) -0.0053(10) 0.0008(10) 0.0031(10)
C15 0.0274(13) 0.0194(12) 0.0314(14) -0.0026(10) 0.0029(10) -0.0012(10)
C16 0.0200(12) 0.0270(13) 0.0263(13) -0.0029(10) 0.0051(9) -0.0018(10)
C17 0.0334(15) 0.0276(14) 0.0388(15) -0.0052(11) 0.0097(11) 0.0051(11)
C18 0.0139(11) 0.0209(12) 0.0199(12) -0.0017(9) 0.0001(9) 0.0018(9)
N1 0.0165(10) 0.0199(10) 0.0187(10) -0.0017(8) 0.0018(7) 0.0016(8)
N2 0.0198(10) 0.0227(10) 0.0221(10) -0.0005(8) 0.0030(8) 0.0017(8)
N3 0.0204(10) 0.0224(10) 0.0208(10) 0.0005(8) 0.0039(8) 0.0011(8)
N4 0.0222(11) 0.0222(11) 0.0200(10) -0.0014(8) 0.0081(8) 0.0003(8)
C1S 0.136(14) 0.040(6) 0.068(9) 0.011(6) 0.009(10) -0.014(8)
O1S 0.100(5) 0.054(4) 0.070(4) 0.009(3) 0.009(3) -0.007(3)
O2S 0.119(7) 0.158(8) 0.068(5) -0.024(5) 0.033(5) -0.023(6)
C2S 0.160(11) 0.057(6) 0.081(8) 0.035(5) 0.048(8) -0.036(7)
C3S 0.080(6) 0.064(5) 0.030(4) 0.006(4) 0.000(4) 0.029(5)
C4S 0.128(13) 0.110(12) 0.062(9) 0.024(7) 0.021(9) 0.018(9)

loop_
_atom_type_symbol
_atom_type_description
_atom_type_scat_dispersion_real
_atom_type_scat_dispersion_imag
_atom_type_scat_source
C C 0.0033 0.0016 'International Tables Vol C Tables 4.2.6.8 and 6.1.1.4'
H H 0.0000 0.0000 'International Tables Vol C Tables 4.2.6.8 and 6.1.1.4'
N N 0.0061 0.0033 'International Tables Vol C Tables 4.2.6.8 and 6.1.1.4'
O O 0.0106 0.0060 'International Tables Vol C Tables 4.2.6.8 and 6.1.1.4'

loop_
_geom_angle_atom_site_label_1
_geom_angle_atom_site_label_2
_geom_angle_atom_site_label_3
_geom_angle
N2 C1 N1 111.7(2)
N2 C1 H1 124.1
N1 C1 H1 124.1
C3 C2 N2 110.9(2)
C3 C2 H2 124.6
N2 C2 H2 124.6
C2 C3 N1 105.54(19)
C2 C3 H3 127.2
N1 C3 H3 127.2
C5 C4 C9 118.5(2)
C5 C4 N3 121.2(2)
C9 C4 N3 120.2(2)
C4 C5 C6 120.6(2)
C4 C5 H5 119.7
C6 C5 H5 119.7
C7 C6 C5 121.5(2)
C7 C6 H6 119.2
C5 C6 H6 119.2
C6 C7 C8 117.2(2)
C6 C7 C10 121.5(2)
C8 C7 C10 121.3(2)
C9 C8 C7 122.0(2)
C9 C8 H8 119.0
C7 C8 H8 119.0
C8 C9 C4 120.2(2)
C8 C9 H9 119.9
C4 C9 H9 119.9
C7 C10 H10A 109.5
C7 C10 H10B 109.5
H10A C10 H10B 109.5
C7 C10 H10C 109.5
H10A C10 H10C 109.5
H10B C10 H10C 109.5
C16 C11 C12 118.7(2)
C16 C11 N4 117.0(2)
C12 C11 N4 124.2(2)
C13 C12 C11 119.4(2)
C13 C12 H12 120.3
C11 C12 H12 120.3
C14 C13 C12 122.4(2)
C14 C13 H13 118.8
C12 C13 H13 118.8
C13 C14 C15 117.3(2)
C13 C14 C17 120.7(2)
C15 C14 C17 122.0(2)
C16 C15 C14 121.7(2)
C16 C15 H15 119.2
C14 C15 H15 119.2
C15 C16 C11 120.5(2)
C15 C16 H16 119.8
C11 C16 H16 119.8
C14 C17 H17A 109.5
C14 C17 H17B 109.5
H17A C17 H17B 109.5
C14 C17 H17C 109.5
H17A C17 H17C 109.5
H17B C17 H17C 109.5
N3 C18 N4 125.5(2)
N3 C18 N1 123.5(2)
N4 C18 N1 111.02(18)
C1 N1 C3 106.91(18)
C1 N1 C18 129.03(18)
C3 N1 C18 124.01(17)
C1 N2 C2 104.95(18)
C18 N3 C4 120.42(19)
C18 N4 C11 128.39(19)
C18 N4 H4 116.2(18)
C11 N4 H4 115.3(18)
C2S C1S H1S1 109.5
C2S C1S H1S2 109.5
H1S1 C1S H1S2 109.5
C2S C1S H1S3 109.5
H1S1 C1S H1S3 109.5
H1S2 C1S H1S3 109.5
C2S O2S C3S 119.9(9)
O1S C2S O2S 119.5(11)
O1S C2S C1S 128.7(12)
O2S C2S C1S 111.5(11)
O2S C3S C4S 107.9(12)
O2S C3S H3S1 110.1
C4S C3S H3S1 110.1
O2S C3S H3S2 110.1
C4S C3S H3S2 110.1
H3S1 C3S H3S2 108.4
C3S C4S H4S1 109.5
C3S C4S H4S2 109.5
H4S1 C4S H4S2 109.5
C3S C4S H4S3 109.5
H4S1 C4S H4S3 109.5
H4S2 C4S H4S3 109.5

loop_
_geom_bond_atom_site_label_1
_geom_bond_atom_site_label_2
_geom_bond_distance
C1 N2 1.319(3)
C1 N1 1.356(3)
C1 H1 0.9500
C2 C3 1.352(3)
C2 N2 1.379(3)
C2 H2 0.9500
C3 N1 1.383(3)
C3 H3 0.9500
C4 C5 1.389(3)
C4 C9 1.389(3)
C4 N3 1.417(3)
C5 C6 1.389(3)
C5 H5 0.9500
C6 C7 1.388(3)
C6 H6 0.9500
C7 C8 1.390(3)
C7 C10 1.505(3)
C8 C9 1.387(3)
C8 H8 0.9500
C9 H9 0.9500
C10 H10A 0.9800
C10 H10B 0.9800
C10 H10C 0.9800
C11 C16 1.396(3)
C11 C12 1.397(3)
C11 N4 1.414(3)
C12 C13 1.389(3)
C12 H12 0.9500
C13 C14 1.385(3)
C13 H13 0.9500
C14 C15 1.390(3)
C14 C17 1.507(3)
C15 C16 1.380(3)
C15 H15 0.9500
C16 H16 0.9500
C17 H17A 0.9800
C17 H17B 0.9800
C17 H17C 0.9800
C18 N3 1.271(3)
C18 N4 1.357(3)
C18 N1 1.442(3)
N4 H4 0.81(3)
C1S C2S 1.557(15)
C1S H1S1 0.9800
C1S H1S2 0.9800
C1S H1S3 0.9800
O1S C2S 1.172(10)
O2S C2S 1.237(9)
O2S C3S 1.479(10)
C3S C4S 1.531(15)
C3S H3S1 0.9900
C3S H3S2 0.9900
C4S H4S1 0.9800
C4S H4S2 0.9800
C4S H4S3 0.9800

loop_
_geom_torsion_atom_site_label_1
_geom_torsion_atom_site_label_2
_geom_torsion_atom_site_label_3
_geom_torsion_atom_site_label_4
_geom_torsion
N2 C2 C3 N1 0.5(3)
C9 C4 C5 C6 0.2(3)
N3 C4 C5 C6 174.8(2)
C4 C5 C6 C7 0.5(4)
C5 C6 C7 C8 -0.3(3)
C5 C6 C7 C10 -178.4(2)
C6 C7 C8 C9 -0.6(4)
C10 C7 C8 C9 177.5(2)
C7 C8 C9 C4 1.3(4)
C5 C4 C9 C8 -1.1(3)
N3 C4 C9 C8 -175.7(2)
C16 C11 C12 C13 1.3(3)
N4 C11 C12 C13 -174.8(2)
C11 C12 C13 C14 -1.0(3)
C12 C13 C14 C15 0.0(3)
C12 C13 C14 C17 -179.5(2)
C13 C14 C15 C16 0.7(3)
C17 C14 C15 C16 -179.8(2)
C14 C15 C16 C11 -0.3(4)
C12 C11 C16 C15 -0.7(3)
N4 C11 C16 C15 175.7(2)
N2 C1 N1 C3 -0.4(3)
N2 C1 N1 C18 -177.62(19)
C2 C3 N1 C1 -0.1(2)
C2 C3 N1 C18 177.33(19)
N3 C18 N1 C1 -128.2(2)
N4 C18 N1 C1 54.3(3)
N3 C18 N1 C3 55.0(3)
N4 C18 N1 C3 -122.5(2)
N1 C1 N2 C2 0.7(2)
C3 C2 N2 C1 -0.7(3)
N4 C18 N3 C4 -170.0(2)
N1 C18 N3 C4 12.8(3)
C5 C4 N3 C18 66.5(3)
C9 C4 N3 C18 -119.0(2)
N3 C18 N4 C11 0.3(4)
N1 C18 N4 C11 177.72(19)
C16 C11 N4 C18 167.9(2)
C12 C11 N4 C18 -15.9(4)
C3S O2S C2S O1S -5(3)
C3S O2S C2S C1S -178.3(10)
C2S O2S C3S C4S -86.4(19)
